data_4321328
loop_
_publ_author_name
'Paul V. Bernhardt'
'Philip C. Sharpe'

_publ_section_title
;
 C-Substituted Macrocycles as Candidates for Radioimmunotherapy
;
_journal_name_full 'Inorganic Chemistry'
_journal_page_first 4123
_journal_page_last 4129
_journal_paper_doi 10.1021/ic000315f
_journal_volume 39
_journal_year 2000
_chemical_formula_sum 'C18 H39 Cl2 Cu N5 O12'
_chemical_formula_weight 651.98
_chemical_name_systematic
; 
 ? 
;
_space_group_IT_number 14
_symmetry_cell_setting monoclinic
_symmetry_space_group_name_Hall '-P 2ybc'
_symmetry_space_group_name_H-M 'P 1 21/c 1'
_atom_sites_solution_hydrogens geom
_atom_sites_solution_primary Patterson
_atom_sites_solution_secondary difmap
_audit_creation_method SHELXL-97
_cell_angle_alpha 90.00
_cell_angle_beta 102.14(2)
_cell_angle_gamma 90.00
_cell_formula_units_Z 4
_cell_length_a 11.915(6)
_cell_length_b 13.861(2)
_cell_length_c 17.065(8)
_cell_measurement_reflns_used 25
_cell_measurement_temperature 296(2)
_cell_measurement_theta_max 14
_cell_measurement_theta_min 10
_cell_volume 2755.3(19)
_computing_cell_refinement 'SET4 in CAD4'
_computing_data_collection CAD4
_computing_data_reduction 'XTAL 3.2'
_computing_molecular_graphics PLATON
_computing_publication_material SHELXL-97
_computing_structure_refinement 'SHELXL-97 (Sheldrick, 1997)'
_computing_structure_solution 'SHELXS-86 (Sheldrick, 1990)'
_diffrn_ambient_temperature 296(2)
_diffrn_measured_fraction_theta_full 0.956
_diffrn_measured_fraction_theta_max 0.956
_diffrn_measurement_device_type 'Enraf Nonius CAD4'
_diffrn_measurement_method '\w-2\q scans'
_diffrn_radiation_monochromator graphite
_diffrn_radiation_source 'fine-focus sealed tube'
_diffrn_radiation_type MoK\a
_diffrn_radiation_wavelength 0.71073
_diffrn_reflns_av_R_equivalents 0.0278
_diffrn_reflns_av_sigmaI/netI 0.0256
_diffrn_reflns_limit_h_max 14
_diffrn_reflns_limit_h_min 0
_diffrn_reflns_limit_k_max 16
_diffrn_reflns_limit_k_min 0
_diffrn_reflns_limit_l_max 19
_diffrn_reflns_limit_l_min -20
_diffrn_reflns_number 5090
_diffrn_reflns_theta_full 24.97
_diffrn_reflns_theta_max 24.97
_diffrn_reflns_theta_min 1.75
_diffrn_standards_decay_% 'less than 5%'
_diffrn_standards_interval_time 7200
_diffrn_standards_number 3
_exptl_absorpt_coefficient_mu 1.053
_exptl_absorpt_correction_T_max 1.000
_exptl_absorpt_correction_T_min 0.763
_exptl_absorpt_correction_type \y-scans
_exptl_crystal_colour purple
_exptl_crystal_density_diffrn 1.572
_exptl_crystal_density_method 'not measured'
_exptl_crystal_description prism
_exptl_crystal_F_000 1364
_exptl_crystal_size_max 0.60
_exptl_crystal_size_mid 0.30
_exptl_crystal_size_min 0.30
_refine_diff_density_max 0.670
_refine_diff_density_min -0.542
_refine_diff_density_rms 0.073
_refine_ls_extinction_method none
_refine_ls_goodness_of_fit_ref 1.045
_refine_ls_hydrogen_treatment constr
_refine_ls_matrix_type full
_refine_ls_number_parameters 344
_refine_ls_number_reflns 4843
_refine_ls_number_restraints 0
_refine_ls_restrained_S_all 1.045
_refine_ls_R_factor_all 0.0620
_refine_ls_R_factor_gt 0.0419
_refine_ls_shift/su_max 0.001
_refine_ls_shift/su_mean 0.000
_refine_ls_structure_factor_coef Fsqd
_refine_ls_weighting_details 'w=1/[\s^2^(Fo^2^)+(0.0749P)^2^+2.6351P] where P=(Fo^2^+2Fc^2^)/3'
_refine_ls_weighting_scheme calc
_refine_ls_wR_factor_gt 0.1175
_refine_ls_wR_factor_ref 0.1305
_reflns_number_gt 3724
_reflns_number_total 4843
_reflns_threshold_expression >2sigma(I)
_cod_data_source_file ic000315f_1.cif
_cod_data_source_block 1439ps30
_cod_depositor_comments
;
The following automatic conversions were performed:

'_refine_ls_weighting_scheme' value 'calc
w=1/[\s^2^(Fo^2^)+(0.0749P)^2^+2.6351P] where P=(Fo^2^+2Fc^2^)/3' was
changed to 'calc'. New tag '_refine_ls_weighting_details' was
created. The value of the new tag was set to
'w=1/[\s^2^(Fo^2^)+(0.0749P)^2^+2.6351P] where P=(Fo^2^+2Fc^2^)/3'.

Automatic conversion script
Id: cif_fix_values 3143 2015-03-26 13:38:13Z robertas 
;
_cod_database_code 4321328

loop_
_symmetry_equiv_pos_as_xyz
'x, y, z'
'-x, y+1/2, -z+1/2'
'-x, -y, -z'
'x, -y-1/2, z-1/2'

loop_
_atom_site_label
_atom_site_type_symbol
_atom_site_fract_x
_atom_site_fract_y
_atom_site_fract_z
_atom_site_U_iso_or_equiv
_atom_site_adp_type
_atom_site_occupancy
_atom_site_calc_flag
_atom_site_refinement_flags
_atom_site_disorder_assembly
_atom_site_disorder_group
Cu1 Cu 0.49239(3) 0.19466(3) 0.76835(2) 0.03328(15) Uani 1 d . . .
N1 N 0.6166(2) 0.1961(2) 0.86923(15) 0.0327(6) Uani 1 d . . .
H1 H 0.6209 0.1358 0.8908 0.039 Uiso 1 calc R . .
N2 N 0.3890(2) 0.2503(2) 0.83551(18) 0.0430(7) Uani 1 d . . .
H2 H 0.3842 0.3148 0.8252 0.052 Uiso 1 calc R . .
N3 N 0.3683(2) 0.1870(2) 0.66858(17) 0.0396(7) Uani 1 d . . .
H3 H 0.3616 0.2467 0.6458 0.048 Uiso 1 calc R . .
N4 N 0.5966(2) 0.13662(19) 0.70306(14) 0.0301(6) Uani 1 d . . .
H4 H 0.6033 0.0726 0.7148 0.036 Uiso 1 calc R . .
N5 N 0.8032(2) 0.06326(18) 0.82320(15) 0.0295(6) Uani 1 d . . .
H5 H 0.8465 0.0367 0.7915 0.035 Uiso 1 d R . .
C1 C 0.5748(3) 0.2621(4) 0.9249(2) 0.0590(12) Uani 1 d . . .
H1A H 0.5840 0.3286 0.9099 0.071 Uiso 1 calc R . .
H1B H 0.6180 0.2524 0.9792 0.071 Uiso 1 calc R . .
C2 C 0.4484(4) 0.2395(4) 0.9198(2) 0.0634(13) Uani 1 d . . .
H2A H 0.4397 0.1741 0.9379 0.076 Uiso 1 calc R . .
H2B H 0.4163 0.2835 0.9534 0.076 Uiso 1 calc R . .
C3 C 0.2688(3) 0.2134(3) 0.8220(3) 0.0559(11) Uani 1 d . . .
H3A H 0.2269 0.2486 0.8558 0.067 Uiso 1 calc R . .
H3B H 0.2698 0.1459 0.8369 0.067 Uiso 1 calc R . .
C4 C 0.2088(3) 0.2244(4) 0.7362(3) 0.0632(12) Uani 1 d . . .
H4A H 0.2168 0.2907 0.7199 0.076 Uiso 1 calc R . .
H4B H 0.1276 0.2120 0.7318 0.076 Uiso 1 calc R . .
C5 C 0.2528(3) 0.1585(3) 0.6791(3) 0.0541(10) Uani 1 d . . .
H5A H 0.2559 0.0929 0.6994 0.065 Uiso 1 calc R . .
H5B H 0.1999 0.1595 0.6275 0.065 Uiso 1 calc R . .
C6 C 0.4120(3) 0.1219(3) 0.6137(2) 0.0465(9) Uani 1 d . . .
H6A H 0.3682 0.1303 0.5594 0.056 Uiso 1 calc R . .
H6B H 0.4047 0.0553 0.6293 0.056 Uiso 1 calc R . .
C7 C 0.5362(3) 0.1462(3) 0.61784(19) 0.0428(9) Uani 1 d . . .
H7A H 0.5691 0.1023 0.5845 0.051 Uiso 1 calc R . .
H7B H 0.5434 0.2115 0.5991 0.051 Uiso 1 calc R . .
C8 C 0.7140(3) 0.1774(2) 0.71551(19) 0.0318(7) Uani 1 d . . .
H8A H 0.7081 0.2450 0.7005 0.038 Uiso 1 calc R . .
H8B H 0.7549 0.1449 0.6797 0.038 Uiso 1 calc R . .
C9 C 0.7849(3) 0.1695(2) 0.80074(19) 0.0301(7) Uani 1 d . . .
C10 C 0.7337(3) 0.2245(2) 0.8616(2) 0.0335(7) Uani 1 d . . .
H10A H 0.7847 0.2173 0.9136 0.040 Uiso 1 calc R . .
H10B H 0.7324 0.2924 0.8478 0.040 Uiso 1 calc R . .
C11 C 0.9033(3) 0.2130(3) 0.8003(2) 0.0428(8) Uani 1 d . . .
H11A H 0.9508 0.2092 0.8531 0.064 Uiso 1 calc R . .
H11B H 0.8945 0.2793 0.7839 0.064 Uiso 1 calc R . .
H11C H 0.9387 0.1777 0.7635 0.064 Uiso 1 calc R . .
C12 C 0.8603(3) 0.0433(2) 0.90927(19) 0.0342(7) Uani 1 d . . .
H12A H 0.9201 0.0907 0.9270 0.041 Uiso 1 calc R . .
H12B H 0.8041 0.0496 0.9427 0.041 Uiso 1 calc R . .
C13 C 0.9114(3) -0.0555(2) 0.91951(19) 0.0358(7) Uani 1 d . . .
C14 C 1.0069(3) -0.0754(2) 0.8874(2) 0.0380(8) Uani 1 d . . .
C15 C 1.0609(4) -0.1649(3) 0.9001(2) 0.0518(10) Uani 1 d . . .
H15 H 1.1248 -0.1783 0.8787 0.062 Uiso 1 calc R . .
C16 C 0.9241(4) -0.2138(3) 0.9773(3) 0.0601(12) Uani 1 d . . .
H16 H 0.8967 -0.2602 1.0079 0.072 Uiso 1 calc R . .
C17 C 1.0186(5) -0.2330(3) 0.9444(3) 0.0632(13) Uani 1 d . . .
H17 H 1.0539 -0.2930 0.9526 0.076 Uiso 1 calc R . .
C18 C 0.8710(3) -0.1252(3) 0.9642(2) 0.0471(9) Uani 1 d . . .
H18 H 0.8071 -0.1123 0.9857 0.057 Uiso 1 calc R . .
Cl1 Cl 0.81112(12) -0.02011(9) 0.59502(8) 0.0713(4) Uani 1 d . . .
O11 O 0.7806(5) 0.0626(3) 0.5455(3) 0.1174(17) Uani 1 d . . .
O12 O 0.8575(5) -0.0901(4) 0.5543(4) 0.151(2) Uani 1 d . . .
O13 O 0.8879(5) 0.0083(6) 0.6611(4) 0.174(3) Uani 1 d . . .
O14 O 0.7120(6) -0.0491(4) 0.6184(5) 0.172(3) Uani 1 d . . .
Cl2 Cl 0.51244(7) -0.07215(6) 0.81467(5) 0.0374(2) Uani 1 d . . .
O21 O 0.4481(2) -0.14539(19) 0.76206(17) 0.0533(7) Uani 1 d . . .
O22 O 0.4445(3) 0.0158(2) 0.8113(2) 0.0645(8) Uani 1 d . . .
O23 O 0.6169(2) -0.05098(19) 0.78442(18) 0.0535(7) Uani 1 d . . .
O24 O 0.5446(3) -0.1098(2) 0.89559(17) 0.0780(10) Uani 1 d . . .
O1 O 1.0429(2) -0.0037(2) 0.84464(17) 0.0497(7) Uani 1 d . . .
H11 H 1.0893 -0.0253 0.8199 0.060 Uiso 1 calc R . .
O2 O 1.2062(3) -0.0603(2) 0.7715(2) 0.0637(8) Uani 1 d . . .
H21 H 1.2899 -0.0601 0.7832 0.076 Uiso 1 d R . .
H22 H 1.1862 -0.0595 0.7306 0.076 Uiso 1 d R . .
O3 O 0.3641(3) 0.5414(3) 0.4972(2) 0.0771(10) Uani 1 d . . .
H31 H 0.3869 0.5456 0.4596 0.093 Uiso 1 d R . .
H32 H 0.3910 0.4885 0.5270 0.093 Uiso 1 d R . .
O4 O 0.8756(4) 0.0623(3) 0.3958(2) 0.0950(12) Uani 1 d . . .
H41 H 0.8842 0.0295 0.4179 0.114 Uiso 1 d R . .
H42 H 0.8988 0.0430 0.3490 0.114 Uiso 1 d R . .

loop_
_atom_site_aniso_label
_atom_site_aniso_U_11
_atom_site_aniso_U_22
_atom_site_aniso_U_33
_atom_site_aniso_U_23
_atom_site_aniso_U_13
_atom_site_aniso_U_12
Cu1 0.0258(2) 0.0417(3) 0.0325(2) -0.00073(17) 0.00647(16) 0.00333(17)
N1 0.0321(14) 0.0348(15) 0.0323(14) -0.0030(12) 0.0094(11) 0.0062(12)
N2 0.0346(16) 0.0474(18) 0.0499(17) 0.0017(14) 0.0157(13) 0.0090(14)
N3 0.0320(15) 0.0369(16) 0.0458(16) 0.0097(13) -0.0013(12) -0.0013(12)
N4 0.0322(14) 0.0285(14) 0.0287(13) 0.0021(11) 0.0042(11) 0.0012(11)
N5 0.0266(13) 0.0270(14) 0.0351(14) 0.0021(11) 0.0071(11) 0.0053(11)
C1 0.050(2) 0.083(3) 0.043(2) -0.024(2) 0.0089(18) 0.019(2)
C2 0.054(2) 0.098(4) 0.045(2) -0.010(2) 0.025(2) 0.022(2)
C3 0.038(2) 0.060(3) 0.077(3) 0.007(2) 0.027(2) 0.0066(19)
C4 0.0240(18) 0.068(3) 0.097(3) 0.019(3) 0.011(2) 0.0061(18)
C5 0.0328(19) 0.056(2) 0.068(3) 0.010(2) -0.0021(18) -0.0072(18)
C6 0.049(2) 0.051(2) 0.0345(18) -0.0023(16) -0.0044(16) -0.0030(18)
C7 0.050(2) 0.050(2) 0.0274(16) -0.0019(15) 0.0063(15) 0.0027(18)
C8 0.0336(17) 0.0290(17) 0.0356(16) 0.0020(13) 0.0133(13) 0.0020(13)
C9 0.0256(15) 0.0254(16) 0.0396(17) 0.0026(13) 0.0076(13) -0.0005(13)
C10 0.0312(16) 0.0283(17) 0.0395(17) -0.0038(14) 0.0039(14) 0.0007(13)
C11 0.0312(17) 0.037(2) 0.061(2) 0.0059(17) 0.0116(16) -0.0056(15)
C12 0.0292(16) 0.0374(18) 0.0348(16) 0.0018(14) 0.0045(13) 0.0039(14)
C13 0.0354(17) 0.0310(18) 0.0372(17) 0.0007(14) -0.0008(14) -0.0001(14)
C14 0.0385(18) 0.0343(19) 0.0372(17) -0.0007(15) -0.0012(14) 0.0073(15)
C15 0.054(2) 0.047(2) 0.047(2) -0.0084(18) -0.0056(18) 0.0202(19)
C16 0.076(3) 0.039(2) 0.057(2) 0.0153(19) -0.008(2) -0.016(2)
C17 0.088(3) 0.031(2) 0.057(3) -0.0028(19) -0.015(2) 0.015(2)
C18 0.047(2) 0.046(2) 0.046(2) 0.0051(17) 0.0038(16) -0.0099(18)
Cl1 0.0838(8) 0.0588(7) 0.0790(8) -0.0248(6) 0.0345(7) -0.0019(6)
O11 0.157(5) 0.099(3) 0.115(3) 0.025(3) 0.071(3) 0.018(3)
O12 0.181(5) 0.116(4) 0.160(5) -0.077(4) 0.048(4) 0.044(4)
O13 0.122(4) 0.228(7) 0.146(5) -0.096(5) -0.031(4) 0.086(5)
O14 0.168(6) 0.084(3) 0.308(9) 0.042(4) 0.154(6) 0.003(3)
Cl2 0.0345(4) 0.0324(4) 0.0458(5) -0.0018(3) 0.0098(3) -0.0027(3)
O21 0.0457(15) 0.0397(15) 0.0709(18) -0.0120(13) 0.0040(13) -0.0124(12)
O22 0.0542(17) 0.0423(16) 0.101(2) -0.0075(16) 0.0243(16) 0.0154(14)
O23 0.0338(13) 0.0436(15) 0.086(2) 0.0070(14) 0.0203(13) -0.0057(11)
O24 0.122(3) 0.065(2) 0.0450(16) 0.0092(15) 0.0119(17) -0.015(2)
O1 0.0448(15) 0.0487(16) 0.0610(17) 0.0076(13) 0.0232(13) 0.0125(12)
O2 0.0469(16) 0.064(2) 0.087(2) 0.0044(16) 0.0296(15) 0.0041(14)
O3 0.066(2) 0.100(3) 0.071(2) 0.0124(19) 0.0278(17) 0.0207(19)
O4 0.100(3) 0.096(3) 0.087(3) 0.010(2) 0.017(2) 0.005(2)

loop_
_atom_type_symbol
_atom_type_description
_atom_type_scat_dispersion_real
_atom_type_scat_dispersion_imag
_atom_type_scat_source
C C 0.0033 0.0016 'International Tables Vol C Tables 4.2.6.8 and 6.1.1.4'
H H 0.0000 0.0000 'International Tables Vol C Tables 4.2.6.8 and 6.1.1.4'
Cl Cl 0.1484 0.1585 'International Tables Vol C Tables 4.2.6.8 and 6.1.1.4'
N N 0.0061 0.0033 'International Tables Vol C Tables 4.2.6.8 and 6.1.1.4'
O O 0.0106 0.0060 'International Tables Vol C Tables 4.2.6.8 and 6.1.1.4'
Cu Cu 0.3201 1.2651 'International Tables Vol C Tables 4.2.6.8 and 6.1.1.4'

loop_
_geom_angle_atom_site_label_1
_geom_angle_atom_site_label_2
_geom_angle_atom_site_label_3
_geom_angle
_geom_angle_site_symmetry_1
_geom_angle_site_symmetry_3
_geom_angle_publ_flag
N4 Cu1 N2 178.71(12) . . ?
N4 Cu1 N3 86.53(12) . . ?
N2 Cu1 N3 94.20(13) . . ?
N4 Cu1 N1 92.83(11) . . ?
N2 Cu1 N1 86.40(12) . . ?
N3 Cu1 N1 177.52(12) . . ?
N4 Cu1 O21 90.28(10) . 2_656 ?
N2 Cu1 O21 90.74(12) . 2_656 ?
N3 Cu1 O21 93.62(11) . 2_656 ?
N1 Cu1 O21 88.78(11) . 2_656 ?
N4 Cu1 O22 88.46(10) . . ?
N2 Cu1 O22 90.45(11) . . ?
N3 Cu1 O22 91.25(11) . . ?
N1 Cu1 O22 86.33(11) . . ?
O21 Cu1 O22 174.89(9) 2_656 . ?
C1 N1 C10 110.1(3) . . ?
C1 N1 Cu1 105.6(2) . . ?
C10 N1 Cu1 117.5(2) . . ?
C1 N1 H1 107.8 . . ?
C10 N1 H1 107.8 . . ?
Cu1 N1 H1 107.8 . . ?
C2 N2 C3 111.4(3) . . ?
C2 N2 Cu1 107.0(2) . . ?
C3 N2 Cu1 117.7(3) . . ?
C2 N2 H2 106.7 . . ?
C3 N2 H2 106.7 . . ?
Cu1 N2 H2 106.7 . . ?
C6 N3 C5 112.1(3) . . ?
C6 N3 Cu1 106.0(2) . . ?
C5 N3 Cu1 116.7(2) . . ?
C6 N3 H3 107.2 . . ?
C5 N3 H3 107.2 . . ?
Cu1 N3 H3 107.2 . . ?
C8 N4 C7 110.7(2) . . ?
C8 N4 Cu1 116.34(19) . . ?
C7 N4 Cu1 106.2(2) . . ?
C8 N4 H4 107.7 . . ?
C7 N4 H4 107.7 . . ?
Cu1 N4 H4 107.7 . . ?
C12 N5 C9 115.7(2) . . ?
C12 N5 H5 108.2 . . ?
C9 N5 H5 108.2 . . ?
N1 C1 C2 107.4(3) . . ?
N1 C1 H1A 110.2 . . ?
C2 C1 H1A 110.2 . . ?
N1 C1 H1B 110.2 . . ?
C2 C1 H1B 110.2 . . ?
H1A C1 H1B 108.5 . . ?
N2 C2 C1 107.6(3) . . ?
N2 C2 H2A 110.2 . . ?
C1 C2 H2A 110.2 . . ?
N2 C2 H2B 110.2 . . ?
C1 C2 H2B 110.2 . . ?
H2A C2 H2B 108.5 . . ?
N2 C3 C4 111.2(3) . . ?
N2 C3 H3A 109.4 . . ?
C4 C3 H3A 109.4 . . ?
N2 C3 H3B 109.4 . . ?
C4 C3 H3B 109.4 . . ?
H3A C3 H3B 108.0 . . ?
C3 C4 C5 114.2(3) . . ?
C3 C4 H4A 108.7 . . ?
C5 C4 H4A 108.7 . . ?
C3 C4 H4B 108.7 . . ?
C5 C4 H4B 108.7 . . ?
H4A C4 H4B 107.6 . . ?
N3 C5 C4 112.1(3) . . ?
N3 C5 H5A 109.2 . . ?
C4 C5 H5A 109.2 . . ?
N3 C5 H5B 109.2 . . ?
C4 C5 H5B 109.2 . . ?
H5A C5 H5B 107.9 . . ?
N3 C6 C7 108.0(3) . . ?
N3 C6 H6A 110.1 . . ?
C7 C6 H6A 110.1 . . ?
N3 C6 H6B 110.1 . . ?
C7 C6 H6B 110.1 . . ?
H6A C6 H6B 108.4 . . ?
N4 C7 C6 107.2(3) . . ?
N4 C7 H7A 110.3 . . ?
C6 C7 H7A 110.3 . . ?
N4 C7 H7B 110.3 . . ?
C6 C7 H7B 110.3 . . ?
H7A C7 H7B 108.5 . . ?
N4 C8 C9 115.2(2) . . ?
N4 C8 H8A 108.5 . . ?
C9 C8 H8A 108.5 . . ?
N4 C8 H8B 108.5 . . ?
C9 C8 H8B 108.5 . . ?
H8A C8 H8B 107.5 . . ?
C10 C9 C8 113.3(3) . . ?
C10 C9 N5 111.7(3) . . ?
C8 C9 N5 109.3(2) . . ?
C10 C9 C11 108.0(3) . . ?
C8 C9 C11 107.0(3) . . ?
N5 C9 C11 107.3(3) . . ?
N1 C10 C9 116.7(3) . . ?
N1 C10 H10A 108.1 . . ?
C9 C10 H10A 108.1 . . ?
N1 C10 H10B 108.1 . . ?
C9 C10 H10B 108.1 . . ?
H10A C10 H10B 107.3 . . ?
C9 C11 H11A 109.5 . . ?
C9 C11 H11B 109.5 . . ?
H11A C11 H11B 109.5 . . ?
C9 C11 H11C 109.5 . . ?
H11A C11 H11C 109.5 . . ?
H11B C11 H11C 109.5 . . ?
C13 C12 N5 111.8(3) . . ?
C13 C12 H12A 109.3 . . ?
N5 C12 H12A 109.3 . . ?
C13 C12 H12B 109.3 . . ?
N5 C12 H12B 109.3 . . ?
H12A C12 H12B 107.9 . . ?
C18 C13 C14 119.2(3) . . ?
C18 C13 C12 121.7(3) . . ?
C14 C13 C12 118.9(3) . . ?
O1 C14 C13 116.4(3) . . ?
O1 C14 C15 123.3(3) . . ?
C13 C14 C15 120.3(4) . . ?
C17 C15 C14 119.2(4) . . ?
C17 C15 H15 120.4 . . ?
C14 C15 H15 120.4 . . ?
C18 C16 C17 119.3(4) . . ?
C18 C16 H16 120.3 . . ?
C17 C16 H16 120.3 . . ?
C15 C17 C16 121.0(4) . . ?
C15 C17 H17 119.5 . . ?
C16 C17 H17 119.5 . . ?
C16 C18 C13 120.9(4) . . ?
C16 C18 H18 119.6 . . ?
C13 C18 H18 119.6 . . ?
O13 Cl1 O12 110.7(4) . . ?
O13 Cl1 O14 108.2(5) . . ?
O12 Cl1 O14 113.5(4) . . ?
O13 Cl1 O11 107.7(4) . . ?
O12 Cl1 O11 110.3(3) . . ?
O14 Cl1 O11 106.1(4) . . ?
O24 Cl2 O22 111.8(2) . . ?
O24 Cl2 O21 109.54(19) . . ?
O22 Cl2 O21 109.96(18) . . ?
O24 Cl2 O23 109.4(2) . . ?
O22 Cl2 O23 108.81(17) . . ?
O21 Cl2 O23 107.20(17) . . ?
Cl2 O21 Cu1 129.02(16) . 2_646 ?
Cl2 O22 Cu1 129.48(17) . . ?
C14 O1 H11 109.5 . . ?
H21 O2 H22 109.2 . . ?
H31 O3 H32 113.1 . . ?
H41 O4 H42 106.6 . . ?

loop_
_geom_bond_atom_site_label_1
_geom_bond_atom_site_label_2
_geom_bond_distance
_geom_bond_site_symmetry_2
_geom_bond_publ_flag
Cu1 N4 2.003(3) . ?
Cu1 N2 2.006(3) . ?
Cu1 N3 2.010(3) . ?
Cu1 N1 2.020(3) . ?
Cu1 O21 2.417(3) 2_656 ?
Cu1 O22 2.680(3) . ?
N1 C1 1.479(4) . ?
N1 C10 1.483(4) . ?
N1 H1 0.9100 . ?
N2 C2 1.472(5) . ?
N2 C3 1.492(5) . ?
N2 H2 0.9100 . ?
N3 C6 1.472(5) . ?
N3 C5 1.478(5) . ?
N3 H3 0.9100 . ?
N4 C8 1.482(4) . ?
N4 C7 1.487(4) . ?
N4 H4 0.9100 . ?
N5 C12 1.509(4) . ?
N5 C9 1.526(4) . ?
N5 H5 0.9000 . ?
C1 C2 1.522(6) . ?
C1 H1A 0.9700 . ?
C1 H1B 0.9700 . ?
C2 H2A 0.9700 . ?
C2 H2B 0.9700 . ?
C3 C4 1.496(7) . ?
C3 H3A 0.9700 . ?
C3 H3B 0.9700 . ?
C4 C5 1.508(7) . ?
C4 H4A 0.9700 . ?
C4 H4B 0.9700 . ?
C5 H5A 0.9700 . ?
C5 H5B 0.9700 . ?
C6 C7 1.505(5) . ?
C6 H6A 0.9700 . ?
C6 H6B 0.9700 . ?
C7 H7A 0.9700 . ?
C7 H7B 0.9700 . ?
C8 C9 1.525(4) . ?
C8 H8A 0.9700 . ?
C8 H8B 0.9700 . ?
C9 C10 1.515(4) . ?
C9 C11 1.536(4) . ?
C10 H10A 0.9700 . ?
C10 H10B 0.9700 . ?
C11 H11A 0.9600 . ?
C11 H11B 0.9600 . ?
C11 H11C 0.9600 . ?
C12 C13 1.493(5) . ?
C12 H12A 0.9700 . ?
C12 H12B 0.9700 . ?
C13 C18 1.379(5) . ?
C13 C14 1.391(5) . ?
C14 O1 1.355(4) . ?
C14 C15 1.392(5) . ?
C15 C17 1.370(7) . ?
C15 H15 0.9300 . ?
C16 C18 1.377(6) . ?
C16 C17 1.385(7) . ?
C16 H16 0.9300 . ?
C17 H17 0.9300 . ?
C18 H18 0.9300 . ?
Cl1 O13 1.352(5) . ?
Cl1 O12 1.375(4) . ?
Cl1 O14 1.384(5) . ?
Cl1 O11 1.426(5) . ?
Cl2 O24 1.450(3) . ?
Cl2 O22 1.458(3) . ?
Cl2 O21 1.461(3) . ?
Cl2 O23 1.473(3) . ?
O21 Cu1 2.417(3) 2_646 ?
O1 H11 0.8200 . ?
O2 H21 0.9752 . ?
O2 H22 0.6879 . ?
O3 H31 0.7489 . ?
O3 H32 0.9119 . ?
O4 H41 0.5854 . ?
O4 H42 0.9373 . ?

loop_
_geom_hbond_atom_site_label_D
_geom_hbond_atom_site_label_H
_geom_hbond_atom_site_label_A
_geom_hbond_distance_DH
_geom_hbond_distance_HA
_geom_hbond_distance_DA
_geom_hbond_angle_DHA
_geom_hbond_site_symmetry_A
N4 H4 O23 0.91 2.07 2.934(4) 157.8 .
N5 H5 O1 0.90 2.39 2.952(4) 120.4 .
N2 H2 O23 0.91 2.64 3.423(4) 145.2 2_656
